data_1516719
loop_
_publ_author_name
'Li, Ruohan'
'Xiao, Shuzhang'
'Li, Yi'
'Lin, Qifei'
'Zhang, Ronghua'
'Zhao, Jun'
'Yang, Changying'
'Zou, Kun'
'Li, Dongsheng'
'Yi, Tao'

_publ_section_title
;
 Polymorphism-dependent and piezochromic luminescence based on molecular
 packing of a conjugated molecule
;
_journal_issue 10
_journal_name_full 'Chemical Science'
_journal_page_first 3922
_journal_paper_doi 10.1039/C4SC01243G
_journal_volume 5
_journal_year 2014
_chemical_formula_sum 'C29 H20.6667 N2 O0.3333'
_chemical_formula_weight 402.28
_chemical_name_systematic
; 
 ? 
;
_space_group_IT_number 14
_symmetry_cell_setting monoclinic
_symmetry_space_group_name_Hall '-P 2yn'
_symmetry_space_group_name_H-M 'P 1 21/n 1'
_atom_sites_solution_hydrogens geom
_atom_sites_solution_primary direct
_atom_sites_solution_secondary difmap
_audit_creation_method SHELXL-97
_cell_angle_alpha 90.00
_cell_angle_beta 108.996(5)
_cell_angle_gamma 90.00
_cell_formula_units_Z 12
_cell_length_a 19.548(9)
_cell_length_b 18.292(8)
_cell_length_c 21.819(10)
_cell_measurement_temperature 296(2)
_cell_volume 7377(6)
_computing_structure_refinement 'SHELXL-97 (Sheldrick, 1997)'
_computing_structure_solution 'SHELXS-97 (Sheldrick, 1990)'
_diffrn_ambient_temperature 296(2)
_diffrn_measured_fraction_theta_full 0.997
_diffrn_measured_fraction_theta_max 0.997
_diffrn_radiation_monochromator graphite
_diffrn_radiation_source 'fine-focus sealed tube'
_diffrn_radiation_type MoK\a
_diffrn_radiation_wavelength 0.71073
_diffrn_reflns_av_R_equivalents 0.1763
_diffrn_reflns_av_sigmaI/netI 0.1314
_diffrn_reflns_limit_h_max 25
_diffrn_reflns_limit_h_min -25
_diffrn_reflns_limit_k_max 23
_diffrn_reflns_limit_k_min -23
_diffrn_reflns_limit_l_max 28
_diffrn_reflns_limit_l_min -28
_diffrn_reflns_number 77220
_diffrn_reflns_theta_full 27.52
_diffrn_reflns_theta_max 27.52
_diffrn_reflns_theta_min 1.49
_exptl_absorpt_coefficient_mu 0.064
_exptl_absorpt_correction_T_max 0.9872
_exptl_absorpt_correction_T_min 0.9872
_exptl_absorpt_correction_type multi-scan
_exptl_crystal_density_diffrn 1.087
_exptl_crystal_density_method 'not measured'
_exptl_crystal_F_000 2536
_exptl_crystal_size_max 0.20
_exptl_crystal_size_mid 0.20
_exptl_crystal_size_min 0.20
_refine_diff_density_max 1.925
_refine_diff_density_min -0.527
_refine_diff_density_rms 0.169
_refine_ls_extinction_method none
_refine_ls_goodness_of_fit_ref 1.625
_refine_ls_hydrogen_treatment mixed
_refine_ls_matrix_type full
_refine_ls_number_parameters 847
_refine_ls_number_reflns 16918
_refine_ls_number_restraints 0
_refine_ls_restrained_S_all 1.625
_refine_ls_R_factor_all 0.3205
_refine_ls_R_factor_gt 0.1879
_refine_ls_shift/su_max 0.000
_refine_ls_shift/su_mean 0.000
_refine_ls_structure_factor_coef Fsqd
_refine_ls_weighting_details 'calc w=1/[\s^2^(Fo^2^)+(0.1000P)^2^+0.0000P] where P=(Fo^2^+2Fc^2^)/3'
_refine_ls_weighting_scheme calc
_refine_ls_wR_factor_gt 0.3855
_refine_ls_wR_factor_ref 0.4361
_reflns_number_gt 6801
_reflns_number_total 16918
_reflns_threshold_expression >2sigma(I)
_cod_data_source_file c4sc01243g2.cif
_cod_data_source_block sad
_cod_depositor_comments
;
The following automatic conversions were performed:

'_symmetry_cell_setting' value 'Monoclinic' changed to 'monoclinic'
according to
/usr/data/users/saulius/crontab/automatic-downloads/rss-feeds/RSC/lib/dictionaries/cif_core.dic
dictionary named 'cif_core.dic' version 2.4.2 from 2011-04-26.

Automatic conversion script
Id: cif_fix_values 2281 2013-09-26 08:29:07Z andrius 

 Adding full bibliography for 1516717--1516720.cif.
;
_cod_original_sg_symbol_H-M 'P 21/n'
_cod_database_code 1516719

loop_
_symmetry_equiv_pos_as_xyz
'x, y, z'
'-x+1/2, y+1/2, -z+1/2'
'-x, -y, -z'
'x-1/2, -y-1/2, z-1/2'

loop_
_atom_site_label
_atom_site_type_symbol
_atom_site_fract_x
_atom_site_fract_y
_atom_site_fract_z
_atom_site_U_iso_or_equiv
_atom_site_adp_type
_atom_site_occupancy
_atom_site_symmetry_multiplicity
_atom_site_calc_flag
_atom_site_refinement_flags
C1 C 0.3940(4) -0.2580(3) 1.0190(3) 0.0508(17) Uani 1 1 d .
C2 C 0.3175(3) -0.1803(4) 0.9515(3) 0.0469(16) Uani 1 1 d .
C3 C 0.3046(3) -0.1823(3) 1.0103(3) 0.0468(15) Uani 1 1 d .
C4 C 0.4482(4) -0.3171(4) 1.0412(3) 0.0599(19) Uani 1 1 d .
C5 C 0.5220(4) -0.3018(5) 1.0561(3) 0.062(2) Uani 1 1 d .
C6 C 0.5485(4) -0.2318(5) 1.0513(3) 0.073(2) Uani 1 1 d .
H6A H 0.5158 -0.1937 1.0367 0.088 Uiso 1 1 calc R
C7 C 0.6202(5) -0.2176(6) 1.0670(4) 0.089(3) Uani 1 1 d .
H7A H 0.6363 -0.1704 1.0640 0.107 Uiso 1 1 calc R
C8 C 0.6716(6) -0.2772(8) 1.0886(5) 0.106(4) Uani 1 1 d .
H8A H 0.7208 -0.2679 1.0990 0.127 Uiso 1 1 calc R
C9 C 0.6487(6) -0.3453(8) 1.0938(5) 0.113(4) Uani 1 1 d .
H9A H 0.6826 -0.3826 1.1072 0.136 Uiso 1 1 calc R
C10 C 0.5735(5) -0.3620(6) 1.0791(4) 0.078(3) Uani 1 1 d .
C11 C 0.5468(7) -0.4322(6) 1.0839(4) 0.097(3) Uani 1 1 d .
H11A H 0.5798 -0.4704 1.0966 0.117 Uiso 1 1 calc R
C12 C 0.4739(6) -0.4480(5) 1.0706(4) 0.085(3) Uani 1 1 d .
C13 C 0.4488(8) -0.5221(6) 1.0754(5) 0.113(4) Uani 1 1 d .
H13A H 0.4816 -0.5606 1.0875 0.136 Uiso 1 1 calc R
C14 C 0.3797(9) -0.5338(6) 1.0624(6) 0.131(5) Uani 1 1 d .
H14A H 0.3642 -0.5802 1.0692 0.157 Uiso 1 1 calc R
C15 C 0.3267(7) -0.4771(6) 1.0379(5) 0.116(4) Uani 1 1 d .
H15A H 0.2777 -0.4883 1.0256 0.139 Uiso 1 1 calc R
C16 C 0.3483(5) -0.4070(5) 1.0324(4) 0.084(3) Uani 1 1 d .
H16A H 0.3138 -0.3703 1.0181 0.101 Uiso 1 1 calc R
C17 C 0.4239(5) -0.3895(4) 1.0487(3) 0.064(2) Uani 1 1 d .
C18 C 0.2832(4) -0.1413(4) 0.8911(3) 0.0558(18) Uani 1 1 d .
C19 C 0.2691(4) -0.1743(5) 0.8310(4) 0.079(2) Uani 1 1 d .
H19A H 0.2816 -0.2231 0.8290 0.095 Uiso 1 1 calc R
C20 C 0.2374(6) -0.1368(7) 0.7749(4) 0.101(3) Uani 1 1 d .
H20A H 0.2296 -0.1602 0.7354 0.121 Uiso 1 1 calc R
C21 C 0.2167(5) -0.0649(7) 0.7758(5) 0.101(3) Uani 1 1 d .
H21A H 0.1956 -0.0398 0.7371 0.121 Uiso 1 1 calc R
C22 C 0.2270(5) -0.0316(5) 0.8321(5) 0.095(3) Uani 1 1 d .
H22A H 0.2110 0.0161 0.8329 0.113 Uiso 1 1 calc R
C23 C 0.2620(5) -0.0682(5) 0.8908(4) 0.080(2) Uani 1 1 d .
H23A H 0.2713 -0.0434 0.9299 0.096 Uiso 1 1 calc R
C24 C 0.2495(4) -0.1457(4) 1.0317(4) 0.0568(18) Uani 1 1 d .
C25 C 0.1807(4) -0.1356(5) 0.9911(5) 0.081(2) Uani 1 1 d .
H25A H 0.1673 -0.1492 0.9477 0.097 Uiso 1 1 calc R
C26 C 0.1291(5) -0.1031(6) 1.0174(7) 0.111(4) Uani 1 1 d .
H26A H 0.0817 -0.0962 0.9906 0.133 Uiso 1 1 calc R
C27 C 0.1480(8) -0.0826(7) 1.0795(7) 0.125(4) Uani 1 1 d .
H27A H 0.1136 -0.0616 1.0952 0.150 Uiso 1 1 calc R
C28 C 0.2163(7) -0.0920(6) 1.1195(6) 0.120(4) Uani 1 1 d .
H28A H 0.2291 -0.0774 1.1626 0.144 Uiso 1 1 calc R
C29 C 0.2675(5) -0.1238(5) 1.0959(4) 0.080(2) Uani 1 1 d .
H29A H 0.3145 -0.1304 1.1237 0.097 Uiso 1 1 calc R
C31 C 0.4690(7) 0.0406(6) 0.8859(6) 0.129(4) Uani 1 1 d .
H31A H 0.4502 0.0871 0.8873 0.155 Uiso 1 1 calc R
C32 C 0.4368(7) -0.4782(6) 0.6591(7) 0.141(5) Uani 1 1 d .
H32A H 0.4275 -0.5282 0.6579 0.169 Uiso 1 1 calc R
C33 C 0.5414(6) 0.0285(5) 0.9150(6) 0.117(4) Uani 1 1 d .
H33A H 0.5716 0.0669 0.9349 0.140 Uiso 1 1 calc R
C34 C 0.4504(6) -0.3720(7) 0.6033(5) 0.106(3) Uani 1 1 d .
H34A H 0.4528 -0.3494 0.5659 0.128 Uiso 1 1 calc R
C35 C 0.7747(5) -0.2091(6) 0.9799(5) 0.095(3) Uani 1 1 d .
H35A H 0.8234 -0.2175 1.0024 0.114 Uiso 1 1 calc R
C36 C 0.4228(5) -0.0160(5) 0.8541(5) 0.105(3) Uani 1 1 d .
H36A H 0.3745 -0.0057 0.8320 0.126 Uiso 1 1 calc R
C37 C 0.4452(6) -0.4374(5) 0.7178(5) 0.101(3) Uani 1 1 d .
H37A H 0.4455 -0.4610 0.7557 0.122 Uiso 1 1 calc R
C38 C 0.2249(5) -0.3773(5) 0.7452(5) 0.086(3) Uani 1 1 d .
H38A H 0.1873 -0.3752 0.7059 0.103 Uiso 1 1 calc R
C39 C 0.5701(4) -0.0416(4) 0.9150(4) 0.074(2) Uani 1 1 d .
C40 C 0.4426(6) -0.4435(7) 0.6050(6) 0.116(4) Uani 1 1 d .
H40A H 0.4409 -0.4712 0.5688 0.140 Uiso 1 1 calc R
C41 C 0.7473(5) -0.1417(6) 0.9761(4) 0.090(3) Uani 1 1 d .
H41A H 0.7782 -0.1033 0.9948 0.108 Uiso 1 1 calc R
C42 C 0.4473(4) -0.0860(4) 0.8548(4) 0.075(2) Uani 1 1 d .
H42A H 0.4154 -0.1233 0.8352 0.090 Uiso 1 1 calc R
C43 C 0.2140(5) -0.4079(5) 0.7988(5) 0.086(3) Uani 1 1 d .
H43A H 0.1683 -0.4252 0.7959 0.104 Uiso 1 1 calc R
C44 C 0.6438(5) -0.0569(5) 0.9426(4) 0.083(3) Uani 1 1 d .
H44A H 0.6751 -0.0185 0.9606 0.100 Uiso 1 1 calc R
C45 C 0.2682(5) -0.4132(5) 0.8554(5) 0.081(3) Uani 1 1 d .
H45A H 0.2604 -0.4361 0.8906 0.097 Uiso 1 1 calc R
C46 C 0.7288(5) -0.2672(5) 0.9493(4) 0.083(3) Uani 1 1 d .
H46A H 0.7480 -0.3139 0.9503 0.100 Uiso 1 1 calc R
C47 C 0.4549(4) -0.3312(5) 0.6575(4) 0.075(2) Uani 1 1 d .
H47A H 0.4598 -0.2807 0.6555 0.090 Uiso 1 1 calc R
C48 C 0.2926(4) -0.3497(4) 0.7503(4) 0.068(2) Uani 1 1 d .
H48A H 0.3004 -0.3303 0.7137 0.081 Uiso 1 1 calc R
C49 C 0.6725(4) -0.1262(5) 0.9444(4) 0.065(2) Uani 1 1 d .
C50 C 0.6571(4) -0.2561(4) 0.9184(3) 0.0603(19) Uani 1 1 d .
H50A H 0.6278 -0.2955 0.8993 0.072 Uiso 1 1 calc R
C51 C 0.4526(4) -0.3624(4) 0.7162(4) 0.0600(19) Uani 1 1 d .
C52 C 0.5218(4) -0.1016(4) 0.8854(3) 0.0553(17) Uani 1 1 d .
C53 C 0.4183(3) -0.3140(3) 0.8149(3) 0.0464(15) Uani 1 1 d .
C54 C 0.3365(4) -0.3842(4) 0.8613(4) 0.0601(19) Uani 1 1 d .
H54A H 0.3738 -0.3877 0.9007 0.072 Uiso 1 1 calc R
C55 C 0.6259(4) -0.1847(4) 0.9148(3) 0.0543(17) Uani 1 1 d .
C56 C 0.4585(3) -0.3167(3) 0.7735(3) 0.0475(16) Uani 1 1 d .
C57 C 0.5034(3) -0.2330(4) 0.8501(3) 0.0457(15) Uani 1 1 d .
C58 C 0.5516(3) -0.1722(4) 0.8851(3) 0.0469(16) Uani 1 1 d .
C59 C 0.3489(3) -0.3503(3) 0.8089(3) 0.0447(15) Uani 1 1 d .
C61 C 0.7660(9) -0.4590(9) 0.8429(7) 0.131(5) Uani 1 1 d .
H61A H 0.8039 -0.4850 0.8714 0.157 Uiso 1 1 calc R
C62 C 0.9231(11) -0.1617(13) 0.8935(9) 0.205(11) Uani 1 1 d .
H62A H 0.9641 -0.1375 0.9195 0.246 Uiso 1 1 calc R
C63 C 0.8669(9) -0.1197(10) 0.8457(7) 0.179(7) Uani 1 1 d .
H63A H 0.8732 -0.0706 0.8380 0.215 Uiso 1 1 calc R
C64 C 0.6470(7) -0.4545(6) 0.7656(6) 0.114(4) Uani 1 1 d .
H64A H 0.6048 -0.4788 0.7420 0.137 Uiso 1 1 calc R
C65 C 0.3582(6) -0.0995(6) 0.6146(7) 0.110(4) Uani 1 1 d .
H65A H 0.3110 -0.0821 0.6025 0.132 Uiso 1 1 calc R
C66 C 0.7055(10) -0.4937(7) 0.8123(7) 0.142(6) Uani 1 1 d .
H66A H 0.7003 -0.5429 0.8206 0.171 Uiso 1 1 calc R
C67 C 0.7751(6) -0.3857(7) 0.8343(5) 0.091(3) Uani 1 1 d .
C68 C 0.4011(6) -0.0963(6) 0.6752(6) 0.099(3) Uani 1 1 d .
H68A H 0.3821 -0.0793 0.7065 0.119 Uiso 1 1 calc R
C69 C 0.9174(7) -0.2362(12) 0.9016(7) 0.175(7) Uani 1 1 d .
H69A H 0.9548 -0.2614 0.9316 0.210 Uiso 1 1 calc R
C70 C 0.8053(6) -0.1558(7) 0.8133(4) 0.107(4) Uani 1 1 d .
H70A H 0.7672 -0.1291 0.7857 0.128 Uiso 1 1 calc R
C71 C 0.8369(7) -0.3518(9) 0.8676(5) 0.118(5) Uani 1 1 d .
H71A H 0.8731 -0.3797 0.8963 0.142 Uiso 1 1 calc R
C72 C 0.8511(5) -0.2764(9) 0.8620(4) 0.108(4) Uani 1 1 d .
C73 C 0.6175(5) -0.0920(7) 0.4473(5) 0.107(4) Uani 1 1 d .
H73A H 0.6154 -0.0762 0.4062 0.128 Uiso 1 1 calc R
C74 C 0.3867(5) -0.1308(5) 0.5680(5) 0.097(3) Uani 1 1 d .
H74A H 0.3568 -0.1359 0.5252 0.117 Uiso 1 1 calc R
C75 C 0.6518(5) -0.1550(6) 0.4722(4) 0.100(3) Uani 1 1 d .
H75A H 0.6729 -0.1829 0.4475 0.120 Uiso 1 1 calc R
C76 C 0.5853(5) -0.0514(6) 0.4850(5) 0.104(4) Uani 1 1 d .
H76A H 0.5618 -0.0078 0.4690 0.124 Uiso 1 1 calc R
C77 C 0.4745(5) -0.1174(4) 0.6948(4) 0.077(2) Uani 1 1 d .
H77A H 0.5038 -0.1118 0.7377 0.093 Uiso 1 1 calc R
C78 C 0.7957(5) -0.2315(6) 0.8189(4) 0.083(3) Uani 1 1 d .
C79 C 0.6547(5) -0.3801(5) 0.7565(4) 0.082(3) Uani 1 1 d .
H79A H 0.6170 -0.3542 0.7276 0.099 Uiso 1 1 calc R
C80 C 0.4572(4) -0.1535(4) 0.5849(4) 0.073(2) Uani 1 1 d .
H80A H 0.4751 -0.1734 0.5539 0.087 Uiso 1 1 calc R
C81 C 0.6562(4) -0.1788(5) 0.5331(4) 0.073(2) Uani 1 1 d .
H81A H 0.6809 -0.2218 0.5489 0.087 Uiso 1 1 calc R
C82 C 0.6742(4) -0.2263(4) 0.7298(3) 0.0526(17) Uani 1 1 d .
C83 C 0.5881(4) -0.0755(4) 0.5464(4) 0.070(2) Uani 1 1 d .
H83A H 0.5656 -0.0486 0.5706 0.084 Uiso 1 1 calc R
C84 C 0.7205(4) -0.3432(5) 0.7915(4) 0.066(2) Uani 1 1 d .
C85 C 0.7307(4) -0.2674(5) 0.7829(3) 0.0613(19) Uani 1 1 d .
C86 C 0.6246(4) -0.1401(4) 0.5717(3) 0.0562(18) Uani 1 1 d .
C87 C 0.6279(4) -0.1697(4) 0.6364(3) 0.0542(17) Uani 1 1 d .
C88 C 0.5022(4) -0.1464(4) 0.6492(4) 0.0603(19) Uani 1 1 d .
C89 C 0.5785(4) -0.1719(4) 0.6700(3) 0.0545(17) Uani 1 1 d .
N1 N 0.3752(3) -0.2290(3) 0.9576(2) 0.0509(14) Uani 1 1 d .
N2 N 0.3522(3) -0.2317(3) 1.0510(3) 0.0551(15) Uani 1 1 d .
H2A H 0.3541 -0.2431 1.0898 0.066 Uiso 1 1 calc R
N3 N 0.4480(3) -0.2620(3) 0.8622(3) 0.0492(13) Uani 1 1 d .
H3A H 0.4328 -0.2508 0.8938 0.059 Uiso 1 1 calc R
N4 N 0.5121(3) -0.2645(3) 0.7950(2) 0.0461(13) Uani 1 1 d .
N5 N 0.6092(3) -0.2081(3) 0.7279(3) 0.0531(14) Uani 1 1 d .
H5A H 0.5894 -0.2169 0.7570 0.064 Uiso 1 1 calc R
N6 N 0.6895(3) -0.2044(3) 0.6761(2) 0.0524(14) Uani 1 1 d .
O1W O 0.8263(3) -0.2049(3) 0.6616(3) 0.0823(17) Uani 1 1 d .

loop_
_atom_site_aniso_label
_atom_site_aniso_U_11
_atom_site_aniso_U_22
_atom_site_aniso_U_33
_atom_site_aniso_U_23
_atom_site_aniso_U_13
_atom_site_aniso_U_12
C1 0.066(4) 0.045(4) 0.046(4) 0.004(3) 0.023(3) 0.005(3)
C2 0.047(4) 0.050(4) 0.045(4) -0.002(3) 0.017(3) 0.002(3)
C3 0.046(4) 0.046(4) 0.051(4) 0.005(3) 0.019(3) 0.004(3)
C4 0.069(5) 0.070(5) 0.048(4) 0.008(4) 0.029(4) 0.014(4)
C5 0.065(5) 0.080(6) 0.041(4) 0.005(4) 0.019(3) 0.021(5)
C6 0.056(5) 0.113(7) 0.050(5) -0.004(5) 0.016(4) 0.001(5)
C7 0.084(7) 0.126(8) 0.058(5) -0.001(5) 0.026(4) 0.002(6)
C8 0.066(6) 0.172(12) 0.084(7) -0.022(8) 0.030(5) -0.022(8)
C9 0.078(8) 0.189(13) 0.069(6) 0.001(8) 0.019(5) 0.045(8)
C10 0.074(6) 0.114(8) 0.051(5) -0.003(5) 0.026(4) 0.027(6)
C11 0.135(10) 0.088(7) 0.071(6) 0.028(5) 0.036(6) 0.060(7)
C12 0.101(7) 0.090(7) 0.070(6) 0.010(5) 0.038(5) 0.018(6)
C13 0.160(12) 0.073(8) 0.117(9) 0.028(6) 0.060(9) 0.009(8)
C14 0.201(15) 0.066(7) 0.145(11) 0.030(7) 0.083(11) -0.003(9)
C15 0.167(11) 0.090(8) 0.101(8) 0.018(6) 0.058(8) -0.015(8)
C16 0.107(8) 0.067(6) 0.092(7) 0.012(5) 0.050(5) 0.007(5)
C17 0.081(6) 0.060(5) 0.055(5) 0.013(4) 0.027(4) 0.028(4)
C18 0.047(4) 0.067(5) 0.053(4) 0.009(4) 0.017(3) 0.009(4)
C19 0.087(6) 0.094(6) 0.049(5) -0.002(4) 0.011(4) 0.030(5)
C20 0.113(8) 0.131(9) 0.052(6) 0.008(6) 0.019(5) 0.018(7)
C21 0.100(7) 0.127(9) 0.064(6) 0.035(6) 0.012(5) 0.023(7)
C22 0.096(7) 0.082(6) 0.097(8) 0.039(6) 0.019(6) 0.026(5)
C23 0.095(6) 0.068(6) 0.079(6) 0.009(5) 0.031(5) 0.009(5)
C24 0.056(5) 0.059(5) 0.066(5) 0.004(4) 0.035(4) 0.002(4)
C25 0.067(6) 0.079(6) 0.102(7) 0.010(5) 0.035(5) 0.014(5)
C26 0.065(6) 0.099(8) 0.178(12) 0.044(8) 0.053(7) 0.035(6)
C27 0.135(11) 0.143(11) 0.135(11) 0.000(9) 0.096(10) 0.036(9)
C28 0.125(10) 0.136(10) 0.121(9) 0.005(7) 0.071(8) 0.042(8)
C29 0.079(6) 0.085(6) 0.092(7) -0.001(5) 0.047(5) 0.021(5)
C31 0.129(10) 0.061(7) 0.188(13) -0.035(7) 0.038(9) 0.002(7)
C32 0.184(13) 0.076(7) 0.205(14) -0.077(9) 0.120(11) -0.062(8)
C33 0.099(8) 0.063(6) 0.162(11) -0.038(6) 0.007(7) 0.002(6)
C34 0.131(9) 0.125(9) 0.067(6) -0.039(6) 0.036(6) -0.025(7)
C35 0.049(5) 0.102(8) 0.116(8) -0.015(6) 0.001(5) -0.003(5)
C36 0.083(7) 0.063(6) 0.161(10) -0.013(6) 0.029(6) 0.019(5)
C37 0.146(9) 0.073(6) 0.116(8) -0.029(6) 0.085(7) -0.028(6)
C38 0.064(6) 0.082(6) 0.112(7) -0.012(5) 0.030(5) -0.015(5)
C39 0.065(5) 0.069(6) 0.086(6) -0.025(5) 0.022(4) -0.002(4)
C40 0.132(9) 0.127(10) 0.109(9) -0.075(8) 0.065(7) -0.046(8)
C41 0.068(6) 0.101(8) 0.085(6) -0.020(6) 0.005(5) -0.033(6)
C42 0.060(5) 0.056(5) 0.108(7) -0.014(4) 0.027(4) 0.004(4)
C43 0.059(5) 0.089(7) 0.118(8) -0.024(6) 0.038(6) -0.035(5)
C44 0.073(6) 0.082(6) 0.089(6) -0.027(5) 0.018(5) -0.031(5)
C45 0.083(6) 0.086(6) 0.089(6) 0.000(5) 0.050(5) -0.027(5)
C46 0.075(6) 0.086(6) 0.086(6) 0.000(5) 0.023(5) 0.020(5)
C47 0.084(6) 0.075(6) 0.069(5) -0.014(4) 0.030(4) -0.006(5)
C48 0.066(5) 0.065(5) 0.075(5) -0.011(4) 0.027(4) -0.017(4)
C49 0.046(4) 0.073(5) 0.072(5) -0.015(4) 0.011(4) -0.010(4)
C50 0.054(4) 0.072(5) 0.052(4) -0.003(4) 0.012(3) 0.006(4)
C51 0.055(4) 0.062(5) 0.072(5) -0.028(4) 0.033(4) -0.019(4)
C52 0.061(5) 0.046(4) 0.062(4) -0.014(3) 0.025(4) -0.005(4)
C53 0.055(4) 0.035(3) 0.052(4) -0.004(3) 0.021(3) 0.001(3)
C54 0.066(5) 0.050(4) 0.075(5) 0.001(4) 0.037(4) -0.004(4)
C55 0.051(4) 0.065(5) 0.049(4) -0.007(3) 0.018(3) -0.004(4)
C56 0.046(4) 0.041(4) 0.060(4) -0.010(3) 0.024(3) -0.010(3)
C57 0.040(4) 0.050(4) 0.046(4) 0.000(3) 0.014(3) -0.001(3)
C58 0.048(4) 0.053(4) 0.041(4) -0.005(3) 0.017(3) -0.004(3)
C59 0.042(4) 0.048(4) 0.049(4) -0.010(3) 0.021(3) -0.005(3)
C61 0.146(13) 0.127(13) 0.136(12) 0.054(10) 0.070(10) 0.056(10)
C62 0.169(17) 0.31(3) 0.129(14) -0.032(17) 0.033(11) -0.143(19)
C63 0.170(14) 0.244(19) 0.104(10) -0.024(11) 0.018(9) -0.111(14)
C64 0.156(11) 0.084(8) 0.139(10) -0.004(7) 0.098(9) -0.010(7)
C65 0.067(6) 0.127(9) 0.147(11) 0.053(8) 0.051(7) 0.021(6)
C66 0.235(18) 0.090(9) 0.159(14) 0.055(10) 0.142(14) 0.061(12)
C67 0.084(7) 0.124(9) 0.070(6) 0.033(6) 0.033(5) 0.031(7)
C68 0.091(7) 0.111(8) 0.110(8) 0.031(7) 0.053(6) 0.021(6)
C69 0.078(9) 0.32(3) 0.099(10) 0.016(14) -0.003(7) -0.015(13)
C70 0.105(8) 0.143(10) 0.059(6) 0.001(6) 0.008(5) -0.051(7)
C71 0.110(10) 0.175(13) 0.077(7) 0.055(8) 0.040(7) 0.065(10)
C72 0.059(6) 0.200(13) 0.062(6) 0.017(7) 0.014(5) 0.005(7)
C73 0.083(7) 0.166(11) 0.078(7) 0.061(7) 0.034(5) 0.030(7)
C74 0.060(6) 0.106(8) 0.108(8) 0.021(6) 0.004(5) -0.019(5)
C75 0.111(8) 0.132(9) 0.071(6) 0.014(6) 0.049(6) 0.023(7)
C76 0.074(6) 0.104(8) 0.125(8) 0.077(7) 0.022(6) 0.019(6)
C77 0.070(6) 0.074(6) 0.097(6) 0.008(5) 0.040(5) 0.014(5)
C78 0.080(6) 0.125(8) 0.041(5) 0.006(5) 0.017(4) -0.009(6)
C79 0.109(8) 0.072(6) 0.086(6) 0.005(5) 0.059(6) 0.012(5)
C80 0.047(5) 0.086(6) 0.081(6) 0.001(5) 0.014(4) -0.018(4)
C81 0.085(6) 0.079(6) 0.059(5) 0.014(4) 0.030(4) 0.009(5)
C82 0.057(4) 0.056(4) 0.048(4) 0.002(3) 0.023(3) -0.003(4)
C83 0.050(4) 0.066(5) 0.094(6) 0.027(5) 0.026(4) 0.015(4)
C84 0.072(5) 0.078(6) 0.060(5) 0.012(4) 0.039(4) 0.015(5)
C85 0.054(4) 0.090(6) 0.044(4) 0.009(4) 0.022(3) 0.004(4)
C86 0.050(4) 0.063(5) 0.058(4) 0.002(4) 0.020(3) -0.001(4)
C87 0.057(4) 0.055(4) 0.058(4) 0.001(3) 0.029(4) 0.007(4)
C88 0.050(4) 0.054(4) 0.084(6) 0.003(4) 0.032(4) 0.006(4)
C89 0.049(4) 0.053(4) 0.062(5) -0.008(3) 0.020(3) -0.009(3)
N1 0.056(3) 0.050(3) 0.046(3) 0.005(3) 0.015(2) 0.004(3)
N2 0.071(4) 0.059(4) 0.043(3) 0.004(3) 0.028(3) 0.003(3)
N3 0.049(3) 0.053(3) 0.053(3) -0.006(3) 0.027(3) -0.007(3)
N4 0.055(3) 0.048(3) 0.041(3) -0.008(2) 0.023(2) 0.000(3)
N5 0.050(3) 0.070(4) 0.044(3) 0.001(3) 0.022(3) 0.000(3)
N6 0.057(3) 0.056(3) 0.047(3) 0.007(3) 0.020(3) 0.008(3)
O1W 0.066(3) 0.113(5) 0.080(4) -0.008(3) 0.040(3) 0.006(3)

loop_
_atom_type_symbol
_atom_type_description
_atom_type_scat_dispersion_real
_atom_type_scat_dispersion_imag
_atom_type_scat_source
C C 0.0033 0.0016 'International Tables Vol C Tables 4.2.6.8 and 6.1.1.4'
H H 0.0000 0.0000 'International Tables Vol C Tables 4.2.6.8 and 6.1.1.4'
N N 0.0061 0.0033 'International Tables Vol C Tables 4.2.6.8 and 6.1.1.4'
O O 0.0106 0.0060 'International Tables Vol C Tables 4.2.6.8 and 6.1.1.4'

loop_
_geom_angle_atom_site_label_1
_geom_angle_atom_site_label_2
_geom_angle_atom_site_label_3
_geom_angle
N2 C1 N1 111.0(6)
N2 C1 C4 126.3(6)
N1 C1 C4 122.4(5)
C3 C2 N1 106.0(5)
C3 C2 C18 133.0(6)
N1 C2 C18 121.0(5)
C2 C3 N2 108.9(5)
C2 C3 C24 130.9(6)
N2 C3 C24 120.0(6)
C5 C4 C17 120.8(7)
C5 C4 C1 120.3(7)
C17 C4 C1 118.9(7)
C6 C5 C4 123.0(7)
C6 C5 C10 118.9(8)
C4 C5 C10 118.1(8)
C7 C6 C5 122.3(9)
C6 C7 C8 119.2(10)
C9 C8 C7 120.7(10)
C8 C9 C10 121.7(11)
C11 C10 C9 124.0(10)
C11 C10 C5 118.8(8)
C9 C10 C5 117.2(10)
C12 C11 C10 123.8(9)
C11 C12 C17 117.4(9)
C11 C12 C13 121.7(10)
C17 C12 C13 120.8(10)
C14 C13 C12 119.0(12)
C13 C14 C15 122.2(12)
C16 C15 C14 120.2(12)
C15 C16 C17 120.5(10)
C12 C17 C4 121.0(8)
C12 C17 C16 117.0(8)
C4 C17 C16 121.9(7)
C19 C18 C23 116.3(7)
C19 C18 C2 122.2(7)
C23 C18 C2 121.5(7)
C20 C19 C18 121.5(9)
C19 C20 C21 121.1(9)
C22 C21 C20 119.5(9)
C21 C22 C23 120.5(9)
C18 C23 C22 120.9(8)
C25 C24 C29 119.2(7)
C25 C24 C3 121.9(7)
C29 C24 C3 118.9(7)
C24 C25 C26 117.9(9)
C27 C26 C25 121.5(10)
C26 C27 C28 120.6(10)
C27 C28 C29 119.6(11)
C24 C29 C28 121.2(9)
C33 C31 C36 120.8(10)
C40 C32 C37 120.2(9)
C31 C33 C39 120.2(9)
C40 C34 C47 119.3(10)
C41 C35 C46 119.0(8)
C42 C36 C31 121.4(9)
C51 C37 C32 118.3(9)
C43 C38 C48 119.3(9)
C44 C39 C33 122.7(8)
C44 C39 C52 118.0(7)
C33 C39 C52 119.2(8)
C34 C40 C32 121.7(10)
C35 C41 C49 122.7(8)
C36 C42 C52 119.8(8)
C45 C43 C38 121.2(8)
C49 C44 C39 123.2(7)
C43 C45 C54 120.0(8)
C50 C46 C35 121.1(8)
C34 C47 C51 123.1(9)
C38 C48 C59 121.3(8)
C44 C49 C55 119.0(7)
C44 C49 C41 122.6(8)
C55 C49 C41 118.4(8)
C46 C50 C55 121.0(7)
C37 C51 C47 117.2(7)
C37 C51 C56 121.4(7)
C47 C51 C56 121.4(7)
C58 C52 C42 122.8(6)
C58 C52 C39 118.7(7)
C42 C52 C39 118.4(7)
C56 C53 N3 108.8(5)
C56 C53 C59 129.0(6)
N3 C53 C59 121.6(5)
C59 C54 C45 120.5(7)
C58 C55 C49 120.1(7)
C58 C55 C50 122.2(6)
C49 C55 C50 117.7(6)
C53 C56 N4 106.4(5)
C53 C56 C51 132.1(6)
N4 C56 C51 121.4(5)
N3 C57 N4 110.4(5)
N3 C57 C58 128.6(6)
N4 C57 C58 121.0(5)
C55 C58 C52 120.8(6)
C55 C58 C57 119.9(6)
C52 C58 C57 119.2(6)
C54 C59 C48 117.6(6)
C54 C59 C53 121.9(6)
C48 C59 C53 120.4(6)
C66 C61 C67 122.5(14)
C69 C62 C63 122.3(16)
C70 C63 C62 116.8(16)
C79 C64 C66 119.1(12)
C68 C65 C74 117.8(10)
C61 C66 C64 119.4(13)
C71 C67 C61 120.8(12)
C71 C67 C84 117.5(11)
C61 C67 C84 121.8(12)
C65 C68 C77 122.9(10)
C62 C69 C72 120.1(15)
C63 C70 C78 123.8(13)
C67 C71 C72 124.6(10)
C71 C72 C78 119.0(10)
C71 C72 C69 125.8(13)
C78 C72 C69 115.0(14)
C75 C73 C76 118.2(8)
C80 C74 C65 121.3(9)
C73 C75 C81 121.6(9)
C83 C76 C73 120.8(8)
C88 C77 C68 119.0(9)
C70 C78 C85 121.9(9)
C70 C78 C72 121.7(10)
C85 C78 C72 116.5(10)
C64 C79 C84 120.4(10)
C74 C80 C88 119.4(8)
C75 C81 C86 121.7(8)
N5 C82 N6 112.6(6)
N5 C82 C85 127.8(6)
N6 C82 C85 119.7(6)
C76 C83 C86 120.1(8)
C67 C84 C85 121.2(9)
C67 C84 C79 116.8(9)
C85 C84 C79 121.9(7)
C78 C85 C84 121.1(8)
C78 C85 C82 119.5(7)
C84 C85 C82 119.1(7)
C81 C86 C83 117.6(7)
C81 C86 C87 119.8(7)
C83 C86 C87 122.6(6)
N6 C87 C89 105.5(6)
N6 C87 C86 121.2(6)
C89 C87 C86 133.2(7)
C77 C88 C80 119.5(7)
C77 C88 C89 119.3(7)
C80 C88 C89 121.2(7)
N5 C89 C87 109.1(6)
N5 C89 C88 121.7(6)
C87 C89 C88 129.1(7)
C1 N1 C2 106.8(5)
C1 N2 C3 107.3(5)
C57 N3 C53 107.6(5)
C56 N4 C57 106.7(5)
C82 N5 C89 106.3(5)
C82 N6 C87 106.5(5)

loop_
_geom_bond_atom_site_label_1
_geom_bond_atom_site_label_2
_geom_bond_distance
C1 N2 1.326(8)
C1 N1 1.376(8)
C1 C4 1.480(9)
C2 C3 1.385(8)
C2 N1 1.409(8)
C2 C18 1.455(9)
C3 N2 1.390(8)
C3 C24 1.467(9)
C4 C5 1.400(10)
C4 C17 1.435(10)
C5 C6 1.398(11)
C5 C10 1.466(11)
C6 C7 1.354(11)
C7 C8 1.452(14)
C8 C9 1.340(15)
C9 C10 1.433(14)
C10 C11 1.403(13)
C11 C12 1.388(13)
C12 C17 1.423(11)
C12 C13 1.458(14)
C13 C14 1.304(15)
C14 C15 1.439(16)
C15 C16 1.367(12)
C16 C17 1.439(11)
C18 C19 1.388(10)
C18 C23 1.398(10)
C19 C20 1.363(11)
C20 C21 1.379(13)
C21 C22 1.327(13)
C22 C23 1.409(11)
C24 C25 1.362(10)
C24 C29 1.390(10)
C25 C26 1.441(13)
C26 C27 1.336(14)
C27 C28 1.347(15)
C28 C29 1.393(12)
C31 C33 1.367(14)
C31 C36 1.401(13)
C32 C40 1.377(15)
C32 C37 1.445(13)
C33 C39 1.400(11)
C34 C40 1.318(14)
C34 C47 1.378(11)
C35 C41 1.336(12)
C35 C46 1.411(12)
C36 C42 1.365(11)
C37 C51 1.381(11)
C38 C43 1.375(12)
C38 C48 1.387(10)
C39 C44 1.397(11)
C39 C52 1.454(10)
C41 C49 1.428(11)
C42 C52 1.419(10)
C43 C45 1.343(12)
C44 C49 1.381(11)
C45 C54 1.404(10)
C46 C50 1.359(10)
C47 C51 1.416(10)
C48 C59 1.390(9)
C49 C55 1.418(10)
C50 C55 1.433(9)
C51 C56 1.477(9)
C52 C58 1.417(9)
C53 C56 1.378(8)
C53 N3 1.385(8)
C53 C59 1.478(8)
C54 C59 1.389(9)
C55 C58 1.403(9)
C56 N4 1.382(8)
C57 N3 1.307(7)
C57 N4 1.392(7)
C57 C58 1.497(9)
C61 C66 1.316(18)
C61 C67 1.373(16)
C62 C69 1.38(2)
C62 C63 1.46(2)
C63 C70 1.352(15)
C64 C79 1.391(12)
C64 C66 1.450(17)
C65 C68 1.316(14)
C65 C74 1.429(14)
C67 C71 1.341(15)
C67 C84 1.403(11)
C68 C77 1.412(12)
C69 C72 1.496(18)
C70 C78 1.408(13)
C71 C72 1.420(16)
C72 C78 1.437(14)
C73 C75 1.355(13)
C73 C76 1.403(14)
C74 C80 1.370(11)
C75 C81 1.374(11)
C76 C83 1.394(12)
C77 C88 1.384(10)
C78 C85 1.419(11)
C79 C84 1.432(12)
C80 C88 1.399(10)
C81 C86 1.388(10)
C82 N5 1.301(8)
C82 N6 1.361(8)
C82 C85 1.515(10)
C83 C86 1.397(10)
C84 C85 1.423(10)
C86 C87 1.494(9)
C87 N6 1.386(8)
C87 C89 1.391(9)
C88 C89 1.486(9)
C89 N5 1.379(8)
